data_2223805
loop_
_publ_author_name
'Li, Yong-Hong'
'Xie, Ru-Liang'
'Zhang, Tao'
'Mei, Xiang-Dong'
'Ning, Jun'

_publ_section_title
;
 4-(But-3-ynyloxy)-6-(4-iodo-1<i>H</i>-pyrazol-1-yl)pyrimidine
;
_journal_coeditor_code HB5171
_journal_issue 11
_journal_name_full 'Acta Crystallographica Section E'
_journal_page_first o2937
_journal_paper_doi 10.1107/S1600536809044031
_journal_volume 65
_journal_year 2009
_chemical_formula_iupac 'C11 H9 I N4 O'
_chemical_formula_moiety 'C11 H9 I N4 O'
_chemical_formula_sum 'C11 H9 I N4 O'
_chemical_formula_weight 340.12
_chemical_name_systematic
;
4-(But-3-ynyloxy)-6-(4-iodo-1<i>H</i>-pyrazol-1-yl)pyrimidine
;
_space_group_IT_number 14
_symmetry_cell_setting monoclinic
_symmetry_space_group_name_Hall '-P 2ybc'
_symmetry_space_group_name_H-M 'P 1 21/c 1'
_atom_sites_solution_hydrogens geom
_atom_sites_solution_primary direct
_atom_sites_solution_secondary difmap
_audit_creation_method SHELXL-97
_cell_angle_alpha 90.00
_cell_angle_beta 109.18(3)
_cell_angle_gamma 90.00
_cell_formula_units_Z 4
_cell_length_a 19.511(4)
_cell_length_b 4.2670(9)
_cell_length_c 15.129(3)
_cell_measurement_reflns_used 3485
_cell_measurement_temperature 173(2)
_cell_measurement_theta_max 27.49
_cell_measurement_theta_min 2.21
_cell_volume 1189.6(5)
_computing_cell_refinement 'CrystalClear (Rigaku, 2008)'
_computing_data_collection 'CrystalClear (Rigaku, 2008)'
_computing_data_reduction 'CrystalClear (Rigaku, 2008)'
_computing_molecular_graphics 'SHELXTL (Sheldrick, 2008)'
_computing_publication_material 'SHELXL97 (Sheldrick, 2008)'
_computing_structure_refinement 'SHELXL97 (Sheldrick, 2008)'
_computing_structure_solution 'SHELXS97 (Sheldrick, 2008)'
_diffrn_ambient_temperature 173(2)
_diffrn_detector_area_resol_mean 28.5714
_diffrn_measured_fraction_theta_full 0.990
_diffrn_measured_fraction_theta_max 0.990
_diffrn_measurement_device_type 'Rigaku MM007HF + CCD (Saturn724+)'
_diffrn_measurement_method '\w scans at fixed \c = 45\%'
_diffrn_radiation_monochromator Confocal
_diffrn_radiation_source 'Rotating Anode'
_diffrn_radiation_type MoK\a
_diffrn_radiation_wavelength 0.71073
_diffrn_reflns_av_R_equivalents 0.0383
_diffrn_reflns_av_sigmaI/netI 0.0320
_diffrn_reflns_limit_h_max 25
_diffrn_reflns_limit_h_min -17
_diffrn_reflns_limit_k_max 5
_diffrn_reflns_limit_k_min -3
_diffrn_reflns_limit_l_max 19
_diffrn_reflns_limit_l_min -19
_diffrn_reflns_number 8082
_diffrn_reflns_theta_full 27.49
_diffrn_reflns_theta_max 27.49
_diffrn_reflns_theta_min 2.21
_exptl_absorpt_coefficient_mu 2.681
_exptl_absorpt_correction_T_max 0.705
_exptl_absorpt_correction_T_min 0.674
_exptl_absorpt_correction_type multi-scan
_exptl_absorpt_process_details '(CrystalClear; Rigaku, 2008)'
_exptl_crystal_colour colourless
_exptl_crystal_density_diffrn 1.899
_exptl_crystal_density_method 'not measured'
_exptl_crystal_description block
_exptl_crystal_F_000 656
_exptl_crystal_size_max 0.16
_exptl_crystal_size_mid 0.15
_exptl_crystal_size_min 0.14
_refine_diff_density_max 0.692
_refine_diff_density_min -0.676
_refine_ls_extinction_method none
_refine_ls_goodness_of_fit_ref 1.105
_refine_ls_hydrogen_treatment constr
_refine_ls_matrix_type full
_refine_ls_number_parameters 154
_refine_ls_number_reflns 2713
_refine_ls_number_restraints 0
_refine_ls_restrained_S_all 1.105
_refine_ls_R_factor_all 0.0304
_refine_ls_R_factor_gt 0.0283
_refine_ls_shift/su_max 0.001
_refine_ls_shift/su_mean 0.000
_refine_ls_structure_factor_coef Fsqd
_refine_ls_weighting_details 'calc w=1/[\s^2^(Fo^2^)+(0.0244P)^2^+1.6155P] where P=(Fo^2^+2Fc^2^)/3'
_refine_ls_weighting_scheme calc
_refine_ls_wR_factor_gt 0.0669
_refine_ls_wR_factor_ref 0.0686
_reflns_number_gt 2577
_reflns_number_total 2713
_reflns_threshold_expression I>2\s(I)
_cod_data_source_file hb5171.cif
_cod_data_source_block I
_cod_original_cell_volume 1189.6(4)
_cod_original_sg_symbol_H-M 'P 21/c'
_cod_database_code 2223805
_cod_database_fobs_code 2223805

loop_
_symmetry_equiv_pos_as_xyz
'x, y, z'
'-x, y+1/2, -z+1/2'
'-x, -y, -z'
'x, -y-1/2, z-1/2'

loop_
_atom_site_type_symbol
_atom_site_label
_atom_site_fract_x
_atom_site_fract_y
_atom_site_fract_z
_atom_site_U_iso_or_equiv
_atom_site_adp_type
_atom_site_calc_flag
_atom_site_refinement_flags
_atom_site_occupancy
_atom_site_disorder_assembly
_atom_site_disorder_group
I I1 0.073003(10) 0.85153(4) 0.354299(12) 0.02946(8) Uani d . 1 . .
O O1 0.28021(11) -0.1265(5) 0.89982(14) 0.0257(4) Uani d . 1 . .
N N1 0.12131(13) 0.5308(7) 0.63643(17) 0.0292(5) Uani d . 1 . .
N N2 0.17939(12) 0.4249(6) 0.61341(15) 0.0217(5) Uani d . 1 . .
N N3 0.29051(13) 0.1759(6) 0.65001(17) 0.0281(5) Uani d . 1 . .
N N4 0.34178(13) -0.1049(6) 0.79327(17) 0.0258(5) Uani d . 1 . .
C C1 0.11287(15) 0.6716(6) 0.48870(19) 0.0236(6) Uani d . 1 . .
C C2 0.08146(17) 0.6802(7) 0.5602(2) 0.0304(7) Uani d . 1 . .
H H2 0.0368 0.7814 0.5544 0.037 Uiso calc R 1 . .
C C3 0.17555(14) 0.5053(7) 0.52485(18) 0.0232(5) Uani d . 1 . .
H H3 0.2097 0.4556 0.4944 0.028 Uiso calc R 1 . .
C C4 0.23353(14) 0.2441(7) 0.67752(18) 0.0202(5) Uani d . 1 . .
C C5 0.34119(16) 0.0049(8) 0.7106(2) 0.0323(7) Uani d . 1 . .
H H5 0.3823 -0.0458 0.6929 0.039 Uiso calc R 1 . .
C C6 0.28450(14) -0.0285(7) 0.81731(18) 0.0218(5) Uani d . 1 . .
C C7 0.22707(15) 0.1515(6) 0.7616(2) 0.0213(5) Uani d . 1 . .
H H7 0.1866 0.2062 0.7801 0.026 Uiso calc R 1 . .
C C8 0.33899(15) -0.3164(7) 0.9591(2) 0.0254(6) Uani d . 1 . .
H H8A 0.3574 -0.4565 0.9198 0.030 Uiso calc R 1 . .
H H8B 0.3209 -0.4486 1.0004 0.030 Uiso calc R 1 . .
C C9 0.40039(15) -0.1086(7) 1.0183(2) 0.0266(6) Uani d . 1 . .
H H9A 0.4196 0.0174 0.9768 0.032 Uiso calc R 1 . .
H H9B 0.3813 0.0378 1.0554 0.032 Uiso calc R 1 . .
C C10 0.45916(15) -0.2943(7) 1.0816(2) 0.0255(6) Uani d . 1 . .
C C11 0.50610(16) -0.4493(8) 1.1313(2) 0.0322(6) Uani d . 1 . .
H H11 0.5439 -0.5741 1.1714 0.039 Uiso calc R 1 . .

loop_
_atom_site_aniso_label
_atom_site_aniso_U_11
_atom_site_aniso_U_22
_atom_site_aniso_U_33
_atom_site_aniso_U_12
_atom_site_aniso_U_13
_atom_site_aniso_U_23
I1 0.03776(13) 0.02646(12) 0.01837(11) 0.00202(7) 0.00135(8) 0.00445(7)
O1 0.0241(10) 0.0348(11) 0.0192(9) 0.0074(8) 0.0083(8) 0.0097(8)
N1 0.0288(12) 0.0389(14) 0.0208(12) 0.0103(11) 0.0094(9) 0.0032(11)
N2 0.0217(11) 0.0264(11) 0.0155(10) 0.0027(9) 0.0039(8) 0.0010(9)
N3 0.0245(12) 0.0402(15) 0.0200(12) 0.0071(10) 0.0079(10) 0.0063(10)
N4 0.0227(11) 0.0348(13) 0.0193(11) 0.0067(9) 0.0061(9) 0.0024(10)
C1 0.0281(14) 0.0230(14) 0.0167(13) 0.0016(10) 0.0035(11) 0.0009(10)
C2 0.0287(15) 0.0376(17) 0.0235(15) 0.0106(12) 0.0063(12) 0.0030(12)
C3 0.0251(13) 0.0276(14) 0.0149(12) 0.0001(11) 0.0039(10) 0.0035(10)
C4 0.0204(12) 0.0207(12) 0.0167(12) -0.0006(10) 0.0025(9) -0.0013(10)
C5 0.0265(14) 0.048(2) 0.0252(14) 0.0129(13) 0.0124(11) 0.0054(13)
C6 0.0225(12) 0.0248(13) 0.0160(12) -0.0009(10) 0.0037(10) 0.0009(10)
C7 0.0199(12) 0.0253(14) 0.0186(13) 0.0031(9) 0.0064(10) 0.0015(10)
C8 0.0262(14) 0.0263(14) 0.0208(13) 0.0046(11) 0.0041(11) 0.0091(11)
C9 0.0270(14) 0.0268(14) 0.0232(14) 0.0032(11) 0.0042(11) 0.0041(11)
C10 0.0251(14) 0.0294(14) 0.0221(13) -0.0019(11) 0.0076(11) 0.0010(11)
C11 0.0270(15) 0.0389(17) 0.0289(15) 0.0044(13) 0.0066(12) 0.0056(14)

loop_
_atom_type_symbol
_atom_type_description
_atom_type_scat_dispersion_real
_atom_type_scat_dispersion_imag
_atom_type_scat_source
C C 0.0033 0.0016 'International Tables Vol C Tables 4.2.6.8 and 6.1.1.4'
H H 0.0000 0.0000 'International Tables Vol C Tables 4.2.6.8 and 6.1.1.4'
N N 0.0061 0.0033 'International Tables Vol C Tables 4.2.6.8 and 6.1.1.4'
O O 0.0106 0.0060 'International Tables Vol C Tables 4.2.6.8 and 6.1.1.4'
I I -0.4742 1.8119 'International Tables Vol C Tables 4.2.6.8 and 6.1.1.4'

loop_
_geom_angle_atom_site_label_1
_geom_angle_atom_site_label_2
_geom_angle_atom_site_label_3
_geom_angle_site_symmetry_1
_geom_angle_site_symmetry_3
_geom_angle
_geom_angle_publ_flag
C6 O1 C8 . . 118.1(2) ?
C2 N1 N2 . . 103.7(2) ?
C3 N2 N1 . . 112.7(2) ?
C3 N2 C4 . . 127.1(2) ?
N1 N2 C4 . . 120.2(2) ?
C5 N3 C4 . . 114.3(2) ?
C6 N4 C5 . . 115.0(2) ?
C3 C1 C2 . . 105.4(2) ?
C3 C1 I1 . . 125.8(2) ?
C2 C1 I1 . . 128.8(2) ?
N1 C2 C1 . . 112.2(3) ?
N1 C2 H2 . . 123.9 ?
C1 C2 H2 . . 123.9 ?
N2 C3 C1 . . 106.2(2) ?
N2 C3 H3 . . 126.9 ?
C1 C3 H3 . . 126.9 ?
N3 C4 C7 . . 124.2(2) ?
N3 C4 N2 . . 114.6(2) ?
C7 C4 N2 . . 121.2(2) ?
N3 C5 N4 . . 128.2(3) ?
N3 C5 H5 . . 115.9 ?
N4 C5 H5 . . 115.9 ?
N4 C6 O1 . . 119.6(2) ?
N4 C6 C7 . . 123.6(2) ?
O1 C6 C7 . . 116.8(2) ?
C4 C7 C6 . . 114.7(2) ?
C4 C7 H7 . . 122.6 ?
C6 C7 H7 . . 122.6 ?
O1 C8 C9 . . 110.4(2) ?
O1 C8 H8A . . 109.6 ?
C9 C8 H8A . . 109.6 ?
O1 C8 H8B . . 109.6 ?
C9 C8 H8B . . 109.6 ?
H8A C8 H8B . . 108.1 ?
C10 C9 C8 . . 111.5(2) ?
C10 C9 H9A . . 109.3 ?
C8 C9 H9A . . 109.3 ?
C10 C9 H9B . . 109.3 ?
C8 C9 H9B . . 109.3 ?
H9A C9 H9B . . 108.0 ?
C11 C10 C9 . . 178.6(4) ?
C10 C11 H11 . . 180.0 ?

loop_
_geom_bond_atom_site_label_1
_geom_bond_atom_site_label_2
_geom_bond_site_symmetry_2
_geom_bond_distance
_geom_bond_publ_flag
I1 C1 . 2.071(3) ?
O1 C6 . 1.345(3) ?
O1 C8 . 1.449(3) ?
N1 C2 . 1.324(4) ?
N1 N2 . 1.367(3) ?
N2 C3 . 1.361(3) ?
N2 C4 . 1.406(3) ?
N3 C5 . 1.325(4) ?
N3 C4 . 1.341(3) ?
N4 C6 . 1.325(3) ?
N4 C5 . 1.332(4) ?
C1 C3 . 1.363(4) ?
C1 C2 . 1.408(4) ?
C2 H2 . 0.9500 ?
C3 H3 . 0.9500 ?
C4 C7 . 1.376(4) ?
C5 H5 . 0.9500 ?
C6 C7 . 1.391(4) ?
C7 H7 . 0.9500 ?
C8 C9 . 1.523(4) ?
C8 H8A . 0.9900 ?
C8 H8B . 0.9900 ?
C9 C10 . 1.462(4) ?
C9 H9A . 0.9900 ?
C9 H9B . 0.9900 ?
C10 C11 . 1.178(4) ?
C11 H11 . 0.9500 ?

loop_
_geom_hbond_atom_site_label_D
_geom_hbond_atom_site_label_H
_geom_hbond_atom_site_label_A
_geom_hbond_site_symmetry_A
_geom_hbond_distance_DH
_geom_hbond_distance_HA
_geom_hbond_distance_DA
_geom_hbond_angle_DHA
C3 H3 O1 4_565 0.95 2.40 3.249(4) 148
C11 H11 N4 3_647 0.95 2.52 3.392(4) 153

loop_
_geom_torsion_atom_site_label_1
_geom_torsion_atom_site_label_2
_geom_torsion_atom_site_label_3
_geom_torsion_atom_site_label_4
_geom_torsion_site_symmetry_1
_geom_torsion_site_symmetry_2
_geom_torsion_site_symmetry_3
_geom_torsion_site_symmetry_4
_geom_torsion
_geom_torsion_publ_flag
C2 N1 N2 C3 . . . . -0.3(3) ?
C2 N1 N2 C4 . . . . -178.2(3) ?
N2 N1 C2 C1 . . . . 0.1(4) ?
C3 C1 C2 N1 . . . . 0.1(4) ?
I1 C1 C2 N1 . . . . 177.7(2) ?
N1 N2 C3 C1 . . . . 0.4(3) ?
C4 N2 C3 C1 . . . . 178.1(3) ?
C2 C1 C3 N2 . . . . -0.3(3) ?
I1 C1 C3 N2 . . . . -177.96(19) ?
C5 N3 C4 C7 . . . . 0.8(4) ?
C5 N3 C4 N2 . . . . -179.8(3) ?
C3 N2 C4 N3 . . . . 7.6(4) ?
N1 N2 C4 N3 . . . . -174.8(3) ?
C3 N2 C4 C7 . . . . -173.0(3) ?
N1 N2 C4 C7 . . . . 4.6(4) ?
C4 N3 C5 N4 . . . . 0.3(5) ?
C6 N4 C5 N3 . . . . -0.8(5) ?
C5 N4 C6 O1 . . . . -179.6(3) ?
C5 N4 C6 C7 . . . . 0.3(4) ?
C8 O1 C6 N4 . . . . -0.6(4) ?
C8 O1 C6 C7 . . . . 179.6(2) ?
N3 C4 C7 C6 . . . . -1.3(4) ?
N2 C4 C7 C6 . . . . 179.4(2) ?
N4 C6 C7 C4 . . . . 0.7(4) ?
O1 C6 C7 C4 . . . . -179.5(2) ?
C6 O1 C8 C9 . . . . 84.8(3) ?
O1 C8 C9 C10 . . . . 177.7(2) ?

loop_
_cod_related_entry_id
_cod_related_entry_database
_cod_related_entry_code
1 ChemSpider 24743669
